data_7251173
loop_
_publ_author_name
'Gasol-Cardona, Julia'
'Ward, Martin R.'
'Comboni, Davide'
'Hanfland, Micheal'
'Scatena, Rebecca'
'Warren, Mark R.'
'Maloney, Andrew G. P.'
'Oswald, Iain D. H.'

_publ_section_title
;
 Pressure-induced phase behaviour and compressibility of the racemic and
 chiral solid forms, ofloxacin and levofloxacin
;
_journal_issue 47
_journal_name_full CrystEngComm
_journal_page_first 7662
_journal_page_last 7676
_journal_paper_doi 10.1039/D5CE00855G
_journal_volume 27
_journal_year 2025
_chemical_formula_moiety 'C18 H20 F N3 O4, 0.5(H2 O)'
_chemical_formula_sum 'C18 H21 F N3 O4.5'
_chemical_formula_weight 370.38
_space_group_crystal_system triclinic
_space_group_IT_number 1
_space_group_name_Hall 'P 1'
_space_group_name_H-M_alt 'P 1'
_atom_sites_solution_hydrogens mixed
_audit_creation_date 2025-09-25
_audit_creation_method
;
Olex2 1.5-ac7-013
(compiled 2025.01.02 svn.rf662f148 for Rigaku Oxford Diffraction, GUI svn.r7109)
;
_audit_update_record
;
2025-10-08 deposited with the CCDC.	2025-10-29 downloaded from the CCDC.
;
_cell_angle_alpha 81.661(9)
_cell_angle_beta 109.861(12)
_cell_angle_gamma 79.082(7)
_cell_formula_units_Z 4
_cell_length_a 13.985(2)
_cell_length_b 6.0616(6)
_cell_length_c 17.534(3)
_cell_measurement_reflns_used 1597
_cell_measurement_temperature 297.00
_cell_measurement_theta_max 22.06
_cell_measurement_theta_min 3.25
_cell_volume 1336.9(4)
_computing_cell_refinement 'SAINT V8.40B (?, 2016)'
_computing_data_reduction 'SAINT V8.40B (?, 2016)'
_computing_molecular_graphics 'Olex2 1.5-ac7-013 (Dolomanov et al., 2009)'
_computing_publication_material 'Olex2 1.5-ac7-013 (Dolomanov et al., 2009)'
_computing_structure_refinement 'XL  (Sheldrick, 2008)'
_diffrn_ambient_temperature 297.00
_diffrn_measured_fraction_theta_full 0.345
_diffrn_measured_fraction_theta_max 0.345
_diffrn_measurement_device_type 'Bruker Photon III'
_diffrn_measurement_method '\f and \w scans'
_diffrn_radiation_type MoK\a
_diffrn_radiation_wavelength 0.71073
_diffrn_reflns_av_R_equivalents 0.0570
_diffrn_reflns_av_unetI/netI 0.0876
_diffrn_reflns_Laue_measured_fraction_full 0.345
_diffrn_reflns_Laue_measured_fraction_max 0.345
_diffrn_reflns_limit_h_max 14
_diffrn_reflns_limit_h_min -14
_diffrn_reflns_limit_k_max 6
_diffrn_reflns_limit_k_min -6
_diffrn_reflns_limit_l_max 18
_diffrn_reflns_limit_l_min -18
_diffrn_reflns_number 7462
_diffrn_reflns_point_group_measured_fraction_full 0.338
_diffrn_reflns_point_group_measured_fraction_max 0.338
_diffrn_reflns_theta_full 23.277
_diffrn_reflns_theta_max 23.277
_diffrn_reflns_theta_min 2.435
_diffrn_source_current 1.4
_diffrn_source_power 0.07
_diffrn_source_voltage 50.0
_diffrn_standards_number 0
_exptl_absorpt_coefficient_mu 0.143
_exptl_absorpt_correction_T_max 0.7449
_exptl_absorpt_correction_T_min 0.6557
_exptl_absorpt_correction_type multi-scan
_exptl_absorpt_process_details
;
SADABS-2016/2 (Bruker,2016/2) was used for absorption correction.
wR2(int) was 0.0683 before and 0.0586 after correction.
The Ratio of minimum to maximum transmission is 0.8803.
The \l/2 correction factor is Not present.
;
_exptl_crystal_colour Colourless
_exptl_crystal_density_diffrn 1.840
_exptl_crystal_description lathe
_exptl_crystal_F_000 780
_exptl_crystal_size_max 0.18
_exptl_crystal_size_mid 0.09
_exptl_crystal_size_min 0.02
_refine_diff_density_max 0.322
_refine_diff_density_min -0.362
_refine_diff_density_rms 0.072
_refine_ls_abs_structure_details
;
 Flack x determined using 606 quotients [(I+)-(I-)]/[(I+)+(I-)]
 (Parsons, Flack and Wagner, Acta Cryst. B69 (2013) 249-259).
;
_refine_ls_abs_structure_Flack 0.6(10)
_refine_ls_extinction_method none
_refine_ls_goodness_of_fit_ref 1.014
_refine_ls_hydrogen_treatment constr
_refine_ls_matrix_type full
_refine_ls_number_parameters 396
_refine_ls_number_reflns 2614
_refine_ls_number_restraints 114
_refine_ls_restrained_S_all 1.095
_refine_ls_R_factor_all 0.1436
_refine_ls_R_factor_gt 0.0864
_refine_ls_shift/su_max 0.000
_refine_ls_shift/su_mean 0.000
_refine_ls_structure_factor_coef Fsqd
_refine_ls_weighting_details 'w=1/[\s^2^(Fo^2^)+(0.2000P)^2^] where P=(Fo^2^+2Fc^2^)/3'
_refine_ls_weighting_scheme calc
_refine_ls_wR_factor_gt 0.2288
_refine_ls_wR_factor_ref 0.2761
_reflns_Friedel_coverage 0.961
_reflns_Friedel_fraction_full 0.331
_reflns_Friedel_fraction_max 0.331
_reflns_number_gt 1587
_reflns_number_total 2614
_reflns_threshold_expression 'I > 2\s(I)'
_cod_data_source_file d5ce00855g2.cif
_cod_data_source_block levo_hh_20241120_11_0m
_cod_depositor_comments 'Adding full bibliography for 7251165--7251187.cif.'
_cod_original_cell_volume 1336.9(3)
_cod_original_formula_sum 'C18 H21 F N3 O4.50'
_cod_database_code 7251173
_shelx_shelxl_version_number 2019/1
_shelx_space_group_comment
;
The symmetry employed for this shelxl refinement is uniquely defined
by the following loop, which should always be used as a source of
symmetry information in preference to the above space-group names.
They are only intended as comments.
;
_olex2_refinement_description
;
1. Fixed Uiso
 At 1.2 times of:
  All C(H) groups, All C(H,H) groups
 At 1.5 times of:
  All C(H,H,H) groups, All O(H) groups, All O(H,H) groups
2. Restrained distances
 O4-C11
 1.476 with sigma of 0.02
 C11-C12
 1.483 with sigma of 0.02
 O3-C3
 1.228 with sigma of 0.02
 O2-C10
 1.372 with sigma of 0.02
 C2-C3
 1.516 with sigma of 0.02
 C14-N2
 1.404 with sigma of 0.02
 C6-N2
 1.489 with sigma of 0.02
 C6-C5
 1.228 with sigma of 0.02
 C6-C7
 1.303 with sigma of 0.02
 C4-C5
 1.391 with sigma of 0.02
 C4-C66
 1.462 with sigma of 0.02
 C66-C8
 1.462 with sigma of 0.02
 C8-C7
 1.369 with sigma of 0.02
 C17-C16
 1.352 with sigma of 0.02
 O1-C10
 1.22 with sigma of 0.02
 F1-C5
 1.403 with sigma of 0.02
 O4-C7
 1.395 with sigma of 0.02
 C2-C10
 1.373 with sigma of 0.02
 C1-N1
 1.395 with sigma of 0.02
 C12-N1
 1.402 with sigma of 0.02
 C8-N1
 1.402 with sigma of 0.02
 C1-C2
 1.516 with sigma of 0.02
 C66-C3
 1.443 with sigma of 0.02
 C17-N2
 1.511 with sigma of 0.02
 C13-C12
 1.461 with sigma of 0.02
 C16-N3
 1.464 with sigma of 0.02
 C18-N3
 1.462 with sigma of 0.02
 C15-C14
 1.46 with sigma of 0.02
 C15-N3
 1.435 with sigma of 0.02
 C65-C67
 1.489 with sigma of 0.02
 O16-C65
 1.516 with sigma of 0.02
 O14-C64
 1.334 with sigma of 0.02
 O15-C57
 1.228 with sigma of 0.02
 C71-N12
 1.462 with sigma of 0.02
 C60-C61
 1.462 with sigma of 0.02
 C62-C61
 1.469 with sigma of 0.02
 C60-C59
 1.368 with sigma of 0.02
 C58-C59
 1.303 with sigma of 0.02
 C58-C63
 1.367 with sigma of 0.02
 C70-C71
 1.483 with sigma of 0.02
 C67-N10
 1.443 with sigma of 0.02
 F4-C59
 1.444 with sigma of 0.02
 C74-N12
 1.385 with sigma of 0.02
 O13-C64
 1.228 with sigma of 0.02
 C62-N10
 1.417 with sigma of 0.02
 C55-N10
 1.228 with sigma of 0.02
 C60-N11
 1.22 with sigma of 0.02
 C70-N11
 1.395 with sigma of 0.02
 C73-N11
 1.402 with sigma of 0.02
 C69-C67
 1.402 with sigma of 0.02
 C56-C57
 1.476 with sigma of 0.02
 C55-C56
 1.403 with sigma of 0.02
 C56-C64
 1.373 with sigma of 0.02
 O16-C61
 1.395 with sigma of 0.02
 C63-C62
 1.352 with sigma of 0.02
 C63-C57
 1.525 with sigma of 0.02
 C72-N12
 1.435 with sigma of 0.02
 C72-C73
 1.516 with sigma of 0.02
 O12-C47
 1.382 with sigma of 0.02
 C49-C48
 1.476 with sigma of 0.02
 F3-C41
 1.403 with sigma of 0.02
 C40-C45
 1.374 with sigma of 0.02
 C40-C41
 1.483 with sigma of 0.02
 C45-C44
 1.367 with sigma of 0.02
 C45-C39
 1.443 with sigma of 0.02
 C44-C43
 1.473 with sigma of 0.02
 C42-C43
 1.466 with sigma of 0.02
 C42-C41
 1.464 with sigma of 0.02
 O11-C39
 1.228 with sigma of 0.02
 C44-N7
 1.417 with sigma of 0.02
 C37-N7
 1.22 with sigma of 0.02
 O12-C43
 1.458 with sigma of 0.02
 C42-N8
 1.352 with sigma of 0.02
 C38-C39
 1.489 with sigma of 0.02
 C37-C38
 1.395 with sigma of 0.02
 C53-N8
 1.395 with sigma of 0.02
 C50-N8
 1.402 with sigma of 0.02
 C52-N9
 1.402 with sigma of 0.02
 C51-N9
 1.457 with sigma of 0.02
 C52-C53
 1.303 with sigma of 0.02
 C51-C50
 1.435 with sigma of 0.02
 C48-N7
 1.511 with sigma of 0.02
 O8-C29
 1.464 with sigma of 0.02
 C33-N6
 1.516 with sigma of 0.02
 C36-N6
 1.458 with sigma of 0.02
 C32-N5
 1.457 with sigma of 0.02
 C19-N4
 1.525 with sigma of 0.02
 C29-C30
 1.464 with sigma of 0.02
 C35-C34
 1.367 with sigma of 0.02
 C24-C25
 1.404 with sigma of 0.02
 C26-C25
 1.46 with sigma of 0.02
 C24-C23
 1.347 with sigma of 0.02
 C22-C23
 1.483 with sigma of 0.02
 C22-C27
 1.374 with sigma of 0.02
 C27-C26
 1.352 with sigma of 0.02
 O5-C28
 1.22 with sigma of 0.02
 F2-C23
 1.516 with sigma of 0.02
 O8-C25
 1.402 with sigma of 0.02
 C35-N6
 1.403 with sigma of 0.02
 C34-N5
 1.395 with sigma of 0.02
 C24-N5
 1.373 with sigma of 0.02
 O6-C28
 1.402 with sigma of 0.02
 C30-N4
 1.391 with sigma of 0.02
 C26-N4
 1.466 with sigma of 0.02
 C32-C33
 1.443 with sigma of 0.02
 C31-C30
 1.461 with sigma of 0.02
 C19-C20
 1.228 with sigma of 0.02
 C20-C28
 1.511 with sigma of 0.02
 O16-C61 \\sim O16A-C61
 with sigma of 0.02
 O16-C65 \\sim O16A-C65A
 with sigma of 0.02
 C65-C67 \\sim C65A-C67
 with sigma of 0.02
 O16-C67 \\sim O16A-C67
 with sigma of 0.04
 C61-C65 \\sim C61-C65A
 with sigma of 0.04
3. Uiso/Uaniso restraints and constraints
Uiso(O16) = Uiso(O16A)
Uiso(C65) = Uiso(C65A)
4. Rigid body (RIGU) restrains
 All non-hydrogen atoms
 with sigma for 1-2 distances of 0.004 and sigma for 1-3 distances of 0.004
5. Others
 Fixed Sof: O16A(0.32436) C65(0.32436) H65A(0.32436) H65B(0.32436)
 H67(0.32436) H67A(0.67564) O16(0.67564) C65A(0.67564) H65C(0.67564)
 H65D(0.67564)
6.a Riding coordinates:
 O17(H17C,H17D), O18(H18D,H18E)
6.b Ternary CH refined with riding coordinates:
 C12(H12), C30(H30), C48(H48), C67(H67), C67(H67A)
6.c Secondary CH2 refined with riding coordinates:
 C11(H11A,H11B), C14(H14A,H14B), C15(H15A,H15B), C16(H16A,H16B), C17(H17A,
 H17B), C29(H29A,H29B), C32(H32A,H32B), C33(H33A,H33B), C34(H34A,H34B),
 C35(H35A,H35B), C47(H47A,H47B), C50(H50A,H50B), C51(H51A,H51B), C52(H52A,H52B),
  C53(H53A,H53B), C65(H65A,H65B), C70(H70A,H70B), C71(H71A,H71B), C72(H72A,
 H72B), C73(H73A,H73B), C65A(H65C,H65D)
6.d Aromatic/amide H refined with riding coordinates:
 C1(H1), C4(H4), C19(H19), C22(H22), C37(H37), C40(H40), C55(H55), C58(H58)
6.e Fitted hexagon refined as free rotating group:
 C7(C6,C5,C4,C66,C8), C27(C26,C25,C24,C23,C22), C42(C41,C40,C45,C44,C43),
 C63(C62,C61,C60,C59,C58)
6.f Tetrahedral OH refined with riding coordinates:
 O10(H10)
6.g Idealised Me refined as rotating group:
 C13(H13A,H13B,H13C), C18(H18A,H18B,H18C), C31(H31A,H31B,H31C), C36(H36A,H36B,
 H36C), C49(H49A,H49B,H49C), C69(H69A,H69B,H69C), C74(H74A,H74B,H74C), C54(H54A,
 H54B,H54C)
6.h Idealised tetrahedral OH refined as rotating group:
 O2(H2), O6(H6), O14(H14)
;
_olex2_submission_special_instructions 'No special instructions were received'

loop_
_space_group_symop_operation_xyz
'x, y, z'

loop_
_atom_site_label
_atom_site_type_symbol
_atom_site_fract_x
_atom_site_fract_y
_atom_site_fract_z
_atom_site_U_iso_or_equiv
_atom_site_adp_type
_atom_site_occupancy
_atom_site_site_symmetry_order
_atom_site_calc_flag
_atom_site_refinement_flags_posn
_atom_site_refinement_flags_adp
_atom_site_refinement_flags_occupancy
_atom_site_disorder_assembly
_atom_site_disorder_group
F1 F -0.217(2) 0.637(3) 0.7129(18) 0.048(6) Uiso 1 1 d D . . . .
N1 N 0.130(2) 0.316(4) 1.0105(19) 0.029(7) Uiso 1 1 d D . . . .
O1 O 0.094(3) 0.234(4) 1.232(3) 0.051(9) Uiso 1 1 d D . . . .
C1 C 0.126(3) 0.276(5) 1.090(3) 0.045(9) Uiso 1 1 d D . . . .
H1 H 0.185663 0.216467 1.138233 0.054 Uiso 1 1 calc R U . . .
N2 N -0.018(3) 0.535(4) 0.706(2) 0.027(6) Uiso 1 1 d D . . . .
O2 O -0.085(3) 0.356(3) 1.169(3) 0.036(6) Uiso 1 1 d D . . . .
H2 H -0.121514 0.466742 1.130268 0.054 Uiso 1 1 calc R U . . .
C2 C 0.019(3) 0.338(4) 1.088(2) 0.025(8) Uiso 1 1 d D . . . .
O3 O -0.164(3) 0.463(3) 1.016(2) 0.032(5) Uiso 1 1 d D . . . .
N3 N 0.082(3) 0.329(4) 0.611(3) 0.035(6) Uiso 1 1 d D . . . .
C3 C -0.079(3) 0.420(4) 1.010(2) 0.019(7) Uiso 1 1 d D . . . .
O4 O 0.152(2) 0.410(3) 0.855(2) 0.032(5) Uiso 1 1 d D . . . .
C7 C 0.0574(18) 0.434(3) 0.8617(17) 0.032(9) Uiso 1 1 d DG . . . .
C6 C -0.028(2) 0.508(3) 0.7865(16) 0.025(8) Uiso 1 1 d DG . . . .
C5 C -0.1300(19) 0.551(3) 0.7858(15) 0.014(7) Uiso 1 1 d DG . . . .
C4 C -0.1457(18) 0.518(3) 0.8603(17) 0.021(8) Uiso 1 1 d DG . . . .
H4 H -0.213653 0.546638 0.859849 0.025 Uiso 1 1 calc R U . . .
C66 C -0.060(2) 0.444(3) 0.9356(16) 0.027(8) Uiso 1 1 d DG . . . .
C8 C 0.0417(19) 0.402(3) 0.9363(16) 0.020(7) Uiso 1 1 d DG . . . .
C10 C 0.013(3) 0.295(5) 1.167(3) 0.033(11) Uiso 1 1 d D . . . .
C11 C 0.232(3) 0.242(5) 0.925(2) 0.033(7) Uiso 1 1 d D . . . .
H11A H 0.300122 0.239251 0.922820 0.039 Uiso 1 1 calc R U . . .
H11B H 0.219834 0.090156 0.922068 0.039 Uiso 1 1 calc R U . . .
C12 C 0.233(3) 0.288(6) 1.007(2) 0.043(8) Uiso 1 1 d D . . . .
H12 H 0.256101 0.428928 1.013954 0.052 Uiso 1 1 calc R U . . .
C13 C 0.311(4) 0.092(5) 1.070(3) 0.042(8) Uiso 1 1 d D . . . .
H13A H 0.284844 -0.043510 1.067539 0.063 Uiso 1 1 calc R U . . .
H13B H 0.323138 0.124625 1.124381 0.063 Uiso 1 1 calc R U . . .
H13C H 0.375466 0.066398 1.061124 0.063 Uiso 1 1 calc R U . . .
C14 C 0.070(4) 0.597(4) 0.694(3) 0.037(7) Uiso 1 1 d D . . . .
H14A H 0.109690 0.646389 0.742156 0.044 Uiso 1 1 calc R U . . .
H14B H 0.043571 0.727900 0.646443 0.044 Uiso 1 1 calc R U . . .
C15 C 0.142(3) 0.411(4) 0.678(3) 0.032(7) Uiso 1 1 d D . . . .
H15A H 0.195400 0.470753 0.664935 0.038 Uiso 1 1 calc R U . . .
H15B H 0.176505 0.286714 0.727607 0.038 Uiso 1 1 calc R U . . .
C16 C -0.005(4) 0.247(5) 0.623(3) 0.038(8) Uiso 1 1 d D . . . .
H16A H -0.044549 0.201414 0.572854 0.046 Uiso 1 1 calc R U . . .
H16B H 0.021882 0.113952 0.668885 0.046 Uiso 1 1 calc R U . . .
C17 C -0.073(3) 0.429(4) 0.639(3) 0.032(7) Uiso 1 1 d D . . . .
H17A H -0.125609 0.367539 0.652979 0.038 Uiso 1 1 calc R U . . .
H17B H -0.109913 0.548553 0.587949 0.038 Uiso 1 1 calc R U . . .
C18 C 0.144(4) 0.150(5) 0.588(4) 0.034(7) Uiso 1 1 d D . . . .
H18A H 0.198199 0.205131 0.575257 0.052 Uiso 1 1 calc R U . . .
H18B H 0.099024 0.110937 0.539266 0.052 Uiso 1 1 calc R U . . .
H18C H 0.175161 0.016015 0.632691 0.052 Uiso 1 1 calc R U . . .
F2 F 0.695(2) 0.331(3) 0.7676(18) 0.047(5) Uiso 1 1 d D . . . .
N4 N 0.342(2) 0.751(4) 0.473(2) 0.035(7) Uiso 1 1 d D . . . .
O5 O 0.361(3) 0.857(4) 0.238(3) 0.064(9) Uiso 1 1 d D . . . .
N5 N 0.493(3) 0.426(4) 0.768(2) 0.030(6) Uiso 1 1 d D . . . .
O6 O 0.551(3) 0.720(3) 0.310(3) 0.037(6) Uiso 1 1 d D . . . .
H6 H 0.582930 0.618251 0.352740 0.056 Uiso 1 1 calc R U . . .
N6 N 0.400(3) 0.615(3) 0.874(2) 0.031(6) Uiso 1 1 d D . . . .
O7 O 0.633(3) 0.615(4) 0.458(3) 0.038(5) Uiso 1 1 d . . . . .
O8 O 0.317(3) 0.591(4) 0.619(3) 0.043(7) Uiso 1 1 d D . . . .
C19 C 0.351(3) 0.797(4) 0.394(3) 0.026(7) Uiso 1 1 d D . . . .
H19 H 0.289377 0.867962 0.347858 0.031 Uiso 1 1 calc R U . . .
C20 C 0.436(4) 0.747(5) 0.382(3) 0.042(11) Uiso 1 1 d D . . . .
C21 C 0.537(5) 0.655(5) 0.460(4) 0.018(7) Uiso 1 1 d . . . . .
C27 C 0.531(2) 0.591(3) 0.5430(16) 0.034(8) Uiso 1 1 d DG . . . .
C26 C 0.430(2) 0.627(4) 0.5440(16) 0.021(7) Uiso 1 1 d DG . . . .
C25 C 0.417(2) 0.569(4) 0.6186(18) 0.029(8) Uiso 1 1 d DG . . . .
C24 C 0.504(2) 0.475(4) 0.6922(16) 0.028(8) Uiso 1 1 d DG . . . .
C23 C 0.604(2) 0.439(4) 0.6913(16) 0.019(7) Uiso 1 1 d DG . . . .
C22 C 0.618(2) 0.496(3) 0.6167(18) 0.034(8) Uiso 1 1 d DG . . . .
H22 H 0.685362 0.472249 0.616003 0.041 Uiso 1 1 calc R U . . .
C28 C 0.443(3) 0.778(5) 0.298(2) 0.017(8) Uiso 1 1 d D . . . .
C29 C 0.229(4) 0.659(5) 0.539(3) 0.032(9) Uiso 1 1 d D . . . .
H29A H 0.224460 0.528405 0.512926 0.039 Uiso 1 1 calc R U . . .
H29B H 0.163568 0.713869 0.545904 0.039 Uiso 1 1 calc R U . . .
C30 C 0.250(4) 0.841(5) 0.489(3) 0.045(9) Uiso 1 1 d D . . . .
H30 H 0.266333 0.955673 0.521886 0.054 Uiso 1 1 calc R U . . .
C31 C 0.159(4) 0.959(7) 0.412(3) 0.052(10) Uiso 1 1 d D . . . .
H31A H 0.162666 0.885671 0.367462 0.078 Uiso 1 1 calc R U . . .
H31B H 0.159807 1.117822 0.397129 0.078 Uiso 1 1 calc R U . . .
H31C H 0.095472 0.951930 0.420263 0.078 Uiso 1 1 calc R U . . .
C32 C 0.405(3) 0.358(4) 0.781(3) 0.024(7) Uiso 1 1 d D . . . .
H32A H 0.363603 0.312633 0.731941 0.029 Uiso 1 1 calc R U . . .
H32B H 0.431221 0.225382 0.827570 0.029 Uiso 1 1 calc R U . . .
C33 C 0.339(3) 0.542(4) 0.798(3) 0.029(7) Uiso 1 1 d D . . . .
H33A H 0.280676 0.490636 0.805618 0.035 Uiso 1 1 calc R U . . .
H33B H 0.310363 0.672320 0.750251 0.035 Uiso 1 1 calc R U . . .
C34 C 0.546(3) 0.534(5) 0.828(3) 0.040(8) Uiso 1 1 d D . . . .
H34A H 0.589545 0.611682 0.807195 0.047 Uiso 1 1 calc R U . . .
H34B H 0.592441 0.415714 0.877217 0.047 Uiso 1 1 calc R U . . .
C35 C 0.479(4) 0.702(4) 0.853(3) 0.025(6) Uiso 1 1 d D . . . .
H35A H 0.523403 0.747856 0.901085 0.030 Uiso 1 1 calc R U . . .
H35B H 0.444827 0.838415 0.808272 0.030 Uiso 1 1 calc R U . . .
C36 C 0.338(6) 0.798(6) 0.896(5) 0.059(10) Uiso 1 1 d D . . . .
H36A H 0.302970 0.925981 0.849077 0.088 Uiso 1 1 calc R U . . .
H36B H 0.382889 0.846756 0.941775 0.088 Uiso 1 1 calc R U . . .
H36C H 0.286221 0.740817 0.912270 0.088 Uiso 1 1 calc R U . . .
F3 F 0.287(2) 0.381(3) 0.209(2) 0.054(6) Uiso 1 1 d D . . . .
N7 N 0.629(2) 0.101(3) 0.512(2) 0.030(7) Uiso 1 1 d D . . . .
N8 N 0.486(3) 0.288(3) 0.209(2) 0.036(6) Uiso 1 1 d D . . . .
C9 C 0.503(7) 0.012(7) 0.661(6) 0.035(10) Uiso 1 1 d . . . . .
N9 N 0.581(3) 0.451(4) 0.105(3) 0.055(8) Uiso 1 1 d D . . . .
O9 O 0.591(4) -0.084(4) 0.730(4) 0.045(8) Uiso 1 1 d . . . . .
O10 O 0.411(3) 0.038(3) 0.664(3) 0.043(6) Uiso 1 1 d . . . . .
H10 H 0.366899 0.092822 0.616623 0.064 Uiso 1 1 calc R U . . .
O11 O 0.331(3) 0.229(3) 0.511(2) 0.034(5) Uiso 1 1 d D . . . .
O12 O 0.658(3) 0.163(4) 0.360(2) 0.041(6) Uiso 1 1 d D . . . .
C37 C 0.612(3) 0.055(4) 0.578(3) 0.032(7) Uiso 1 1 d D . . . .
H37 H 0.670136 -0.002665 0.627542 0.038 Uiso 1 1 calc R U . . .
C38 C 0.515(3) 0.081(5) 0.584(3) 0.028(8) Uiso 1 1 d D . . . .
C39 C 0.419(3) 0.181(5) 0.508(2) 0.028(8) Uiso 1 1 d D . . . .
C42 C 0.470(2) 0.270(3) 0.2844(16) 0.025(8) Uiso 1 1 d DG . . . .
C41 C 0.368(2) 0.316(3) 0.2840(17) 0.020(7) Uiso 1 1 d DG . . . .
C40 C 0.3529(19) 0.290(3) 0.3588(18) 0.025(8) Uiso 1 1 d DG . . . .
H40 H 0.285011 0.320590 0.358551 0.030 Uiso 1 1 calc R U . . .
C45 C 0.439(2) 0.217(3) 0.4339(17) 0.024(8) Uiso 1 1 d DG . . . .
C44 C 0.540(2) 0.171(3) 0.4343(16) 0.019(7) Uiso 1 1 d DG . . . .
C43 C 0.5556(19) 0.198(3) 0.3595(18) 0.028(9) Uiso 1 1 d DG . . . .
C47 C 0.731(3) 0.020(5) 0.430(3) 0.032(8) Uiso 1 1 d D . . . .
H47A H 0.799466 0.001777 0.426784 0.038 Uiso 1 1 calc R U . . .
H47B H 0.715999 -0.130020 0.434933 0.038 Uiso 1 1 calc R U . . .
C48 C 0.734(3) 0.105(6) 0.507(3) 0.037(8) Uiso 1 1 d D . . . .
H48 H 0.741271 0.263192 0.500763 0.045 Uiso 1 1 calc R U . . .
C49 C 0.816(4) -0.039(6) 0.584(3) 0.050(9) Uiso 1 1 d D . . . .
H49A H 0.796575 -0.176581 0.600105 0.075 Uiso 1 1 calc R U . . .
H49B H 0.825977 0.044648 0.627392 0.075 Uiso 1 1 calc R U . . .
H49C H 0.881021 -0.080513 0.575354 0.075 Uiso 1 1 calc R U . . .
C50 C 0.563(4) 0.138(5) 0.192(4) 0.057(10) Uiso 1 1 d D . . . .
H50A H 0.529376 0.079164 0.144181 0.068 Uiso 1 1 calc R U . . .
H50B H 0.600872 0.008073 0.239377 0.068 Uiso 1 1 calc R U . . .
C51 C 0.639(4) 0.261(5) 0.175(3) 0.052(9) Uiso 1 1 d D . . . .
H51A H 0.674332 0.317901 0.223571 0.062 Uiso 1 1 calc R U . . .
H51B H 0.691551 0.157046 0.164020 0.062 Uiso 1 1 calc R U . . .
C52 C 0.505(4) 0.608(5) 0.122(4) 0.048(9) Uiso 1 1 d D . . . .
H52A H 0.540091 0.679895 0.165263 0.057 Uiso 1 1 calc R U . . .
H52B H 0.462438 0.728530 0.072114 0.057 Uiso 1 1 calc R U . . .
C53 C 0.439(3) 0.491(4) 0.147(3) 0.038(8) Uiso 1 1 d D . . . .
H53A H 0.392723 0.453972 0.097986 0.045 Uiso 1 1 calc R U . . .
H53B H 0.396032 0.597201 0.165524 0.045 Uiso 1 1 calc R U . . .
F4 F 1.194(2) 0.683(3) 0.2767(19) 0.048(5) Uiso 1 1 d D . . . .
N10 N 0.857(2) 0.977(4) -0.033(2) 0.032(7) Uiso 1 1 d D . . . .
N11 N 0.987(3) 0.774(3) 0.268(2) 0.034(6) Uiso 1 1 d D . . . .
N12 N 0.883(3) 0.595(3) 0.368(2) 0.025(6) Uiso 1 1 d D . . . .
O13 O 0.909(3) 1.053(4) -0.245(3) 0.041(7) Uiso 1 1 d D . . . .
O14 O 1.087(3) 0.934(3) -0.178(3) 0.042(6) Uiso 1 1 d D . . . .
H14 H 1.124497 0.824180 -0.139085 0.062 Uiso 1 1 calc R U . . .
O15 O 1.157(3) 0.808(3) -0.028(2) 0.031(5) Uiso 1 1 d D . . . .
C55 C 0.876(3) 0.996(4) -0.100(3) 0.028(7) Uiso 1 1 d D . . . .
H55 H 0.818132 1.048692 -0.150267 0.033 Uiso 1 1 calc R U . . .
C56 C 0.972(3) 0.946(4) -0.105(2) 0.028(8) Uiso 1 1 d D . . . .
C57 C 1.066(3) 0.866(4) -0.027(2) 0.025(8) Uiso 1 1 d D . . . .
C63 C 1.045(2) 0.846(3) 0.0508(17) 0.025(8) Uiso 1 1 d DG . . . .
C62 C 0.942(2) 0.897(4) 0.0465(17) 0.023(7) Uiso 1 1 d DG . . . .
C61 C 0.922(2) 0.872(3) 0.119(2) 0.043(10) Uiso 1 1 d DG . . . .
C60 C 1.005(2) 0.796(3) 0.1961(18) 0.037(9) Uiso 1 1 d DG . . . .
C59 C 1.108(2) 0.745(3) 0.2005(17) 0.019(8) Uiso 1 1 d DG . . . .
C58 C 1.128(2) 0.770(3) 0.1278(19) 0.036(9) Uiso 1 1 d DG . . . .
H58 H 1.197007 0.735709 0.130713 0.043 Uiso 1 1 calc R U . . .
C64 C 0.988(3) 0.977(5) -0.179(3) 0.032(11) Uiso 1 1 d D . . . .
O16A O 0.816(4) 0.845(11) 0.105(4) 0.031(8) Uiso 0.3244 1 d D . P A 1
C65 C 0.752(7) 0.921(19) 0.046(5) 0.045(14) Uiso 0.3244 1 d D . P A 1
H65A H 0.699807 1.022380 0.058697 0.053 Uiso 0.3244 1 calc R U P A 1
H65B H 0.722000 0.795167 0.029952 0.053 Uiso 0.3244 1 calc R U P A 1
C67 C 0.752(3) 1.056(5) -0.034(3) 0.040(8) Uiso 1 1 d D . . . .
H67 H 0.726470 1.223558 -0.044080 0.047 Uiso 0.3244 1 calc R U P A 1
H67A H 0.729338 1.218956 -0.062843 0.047 Uiso 0.6756 1 calc R U P A 2
C69 C 0.684(4) 0.950(5) -0.089(3) 0.042(8) Uiso 1 1 d D . . . .
H69A H 0.662413 1.033504 -0.145019 0.062 Uiso 1 1 calc R U . . .
H69B H 0.622590 0.952604 -0.074869 0.062 Uiso 1 1 calc R U . . .
H69C H 0.719729 0.793599 -0.082514 0.062 Uiso 1 1 calc R U . . .
C70 C 1.039(3) 0.574(4) 0.335(3) 0.036(7) Uiso 1 1 d D . . . .
H70A H 1.078420 0.621967 0.384206 0.043 Uiso 1 1 calc R U . . .
H70B H 1.089704 0.472936 0.320510 0.043 Uiso 1 1 calc R U . . .
C71 C 0.969(4) 0.439(5) 0.356(4) 0.043(8) Uiso 1 1 d D . . . .
H71A H 0.939385 0.363831 0.311785 0.052 Uiso 1 1 calc R U . . .
H71B H 1.008842 0.320874 0.406907 0.052 Uiso 1 1 calc R U . . .
C72 C 0.827(3) 0.780(4) 0.296(3) 0.040(8) Uiso 1 1 d D . . . .
H72A H 0.770987 0.881737 0.304622 0.048 Uiso 1 1 calc R U . . .
H72B H 0.795021 0.718180 0.247989 0.048 Uiso 1 1 calc R U . . .
C73 C 0.901(4) 0.915(4) 0.279(3) 0.032(7) Uiso 1 1 d D . . . .
H73A H 0.861780 1.036203 0.228465 0.038 Uiso 1 1 calc R U . . .
H73B H 0.927041 0.988389 0.324320 0.038 Uiso 1 1 calc R U . . .
C74 C 0.815(4) 0.459(5) 0.383(4) 0.039(8) Uiso 1 1 d D . . . .
H74A H 0.790673 0.386573 0.337609 0.059 Uiso 1 1 calc R U . . .
H74B H 0.756222 0.556477 0.388447 0.059 Uiso 1 1 calc R U . . .
H74C H 0.853326 0.342564 0.433740 0.059 Uiso 1 1 calc R U . . .
O16 O 0.815(3) 0.933(5) 0.112(3) 0.031(8) Uiso 0.6756 1 d D . P A 2
C65A C 0.758(6) 1.058(9) 0.054(4) 0.045(14) Uiso 0.6756 1 d D . P A 2
H65C H 0.768193 1.208580 0.062746 0.053 Uiso 0.6756 1 calc R U P A 2
H65D H 0.688882 1.057268 0.053685 0.053 Uiso 0.6756 1 calc R U P A 2
C54 C 0.662(7) 0.570(8) 0.085(6) 0.094(15) Uiso 1 1 d . . . . .
H54A H 0.696106 0.633125 0.131538 0.141 Uiso 1 1 calc R U . . .
H54B H 0.626429 0.692469 0.036240 0.141 Uiso 1 1 calc R U . . .
H54C H 0.713836 0.459487 0.076533 0.141 Uiso 1 1 calc R U . . .
O17 O -0.012(3) 0.775(4) 0.493(3) 0.042(5) Uiso 1 1 d . . . . .
H17C H 0.038536 0.640914 0.536054 0.063 Uiso 1 1 d R U . . .
H17D H -0.054742 0.690632 0.455855 0.063 Uiso 1 1 d R U . . .
O18 O 0.492(4) 0.203(4) 0.989(3) 0.065(7) Uiso 1 1 d . . . . .
H18D H 0.468178 0.344026 0.956767 0.098 Uiso 1 1 d R U . . .
H18E H 0.540653 0.232336 1.030385 0.098 Uiso 1 1 d R U . . .

loop_
_atom_type_symbol
_atom_type_description
_atom_type_scat_dispersion_real
_atom_type_scat_dispersion_imag
_atom_type_scat_source
C C 0.0033 0.0016 'International Tables Vol C Tables 4.2.6.8 and 6.1.1.4'
H H 0.0000 0.0000 'International Tables Vol C Tables 4.2.6.8 and 6.1.1.4'
F F 0.0171 0.0103 'International Tables Vol C Tables 4.2.6.8 and 6.1.1.4'
N N 0.0061 0.0033 'International Tables Vol C Tables 4.2.6.8 and 6.1.1.4'
O O 0.0106 0.0060 'International Tables Vol C Tables 4.2.6.8 and 6.1.1.4'

loop_
_geom_angle_atom_site_label_1
_geom_angle_atom_site_label_2
_geom_angle_atom_site_label_3
_geom_angle
_geom_angle_site_symmetry_1
_geom_angle_site_symmetry_3
_geom_angle_publ_flag
C1 N1 C8 124(2) . . ?
C1 N1 C12 117(3) . . ?
C8 N1 C12 119(2) . . ?
N1 C1 H1 123.3 . . ?
N1 C1 C2 113(3) . . ?
C2 C1 H1 123.3 . . ?
C6 N2 C17 124.0(19) . . ?
C14 N2 C6 123(3) . . ?
C14 N2 C17 110(2) . . ?
C10 O2 H2 109.5 . . ?
C1 C2 C3 124(3) . . ?
C10 C2 C1 114(3) . . ?
C10 C2 C3 121(3) . . ?
C15 N3 C16 115(3) . . ?
C15 N3 C18 114(3) . . ?
C18 N3 C16 108(2) . . ?
O3 C3 C2 118(3) . . ?
O3 C3 C66 127(3) . . ?
C66 C3 C2 115(3) . . ?
C7 O4 C11 110(2) . . ?
O4 C7 C6 115(2) . . ?
O4 C7 C8 125(2) . . ?
C6 C7 C8 120.0 . . ?
C7 C6 N2 123.0(19) . . ?
C7 C6 C5 120.0 . . ?
C5 C6 N2 117.0(19) . . ?
F1 C5 C6 122.0(14) . . ?
F1 C5 C4 117.9(14) . . ?
C4 C5 C6 120.0 . . ?
C5 C4 H4 120.0 . . ?
C5 C4 C66 120.0 . . ?
C66 C4 H4 120.0 . . ?
C4 C66 C3 118(2) . . ?
C4 C66 C8 120.0 . . ?
C8 C66 C3 122(2) . . ?
C7 C8 N1 118.1(16) . . ?
C66 C8 N1 121.8(16) . . ?
C66 C8 C7 120.0 . . ?
O1 C10 O2 123(3) . . ?
O1 C10 C2 121(3) . . ?
O2 C10 C2 116(3) . . ?
O4 C11 H11A 108.9 . . ?
O4 C11 H11B 108.9 . . ?
O4 C11 C12 113(3) . . ?
H11A C11 H11B 107.7 . . ?
C12 C11 H11A 108.9 . . ?
C12 C11 H11B 108.9 . . ?
N1 C12 C11 111(3) . . ?
N1 C12 H12 109.1 . . ?
N1 C12 C13 112(2) . . ?
C11 C12 H12 109.1 . . ?
C13 C12 C11 106(3) . . ?
C13 C12 H12 109.1 . . ?
C12 C13 H13A 109.5 . . ?
C12 C13 H13B 109.5 . . ?
C12 C13 H13C 109.5 . . ?
H13A C13 H13B 109.5 . . ?
H13A C13 H13C 109.5 . . ?
H13B C13 H13C 109.5 . . ?
N2 C14 H14A 108.5 . . ?
N2 C14 H14B 108.5 . . ?
N2 C14 C15 115(2) . . ?
H14A C14 H14B 107.5 . . ?
C15 C14 H14A 108.5 . . ?
C15 C14 H14B 108.5 . . ?
N3 C15 C14 108(3) . . ?
N3 C15 H15A 110.0 . . ?
N3 C15 H15B 110.0 . . ?
C14 C15 H15A 110.0 . . ?
C14 C15 H15B 110.0 . . ?
H15A C15 H15B 108.4 . . ?
N3 C16 H16A 109.8 . . ?
N3 C16 H16B 109.8 . . ?
H16A C16 H16B 108.2 . . ?
C17 C16 N3 109(2) . . ?
C17 C16 H16A 109.8 . . ?
C17 C16 H16B 109.8 . . ?
N2 C17 H17A 108.7 . . ?
N2 C17 H17B 108.7 . . ?
C16 C17 N2 114(3) . . ?
C16 C17 H17A 108.7 . . ?
C16 C17 H17B 108.7 . . ?
H17A C17 H17B 107.6 . . ?
N3 C18 H18A 109.5 . . ?
N3 C18 H18B 109.5 . . ?
N3 C18 H18C 109.5 . . ?
H18A C18 H18B 109.5 . . ?
H18A C18 H18C 109.5 . . ?
H18B C18 H18C 109.5 . . ?
C19 N4 C30 125(3) . . ?
C26 N4 C19 120(2) . . ?
C26 N4 C30 115(3) . . ?
C24 N5 C32 126(3) . . ?
C24 N5 C34 115.7(19) . . ?
C34 N5 C32 114(2) . . ?
C28 O6 H6 109.5 . . ?
C35 N6 C33 105(3) . . ?
C35 N6 C36 108(2) . . ?
C36 N6 C33 114(4) . . ?
C25 O8 C29 117(3) . . ?
N4 C19 H19 117.6 . . ?
C20 C19 N4 125(4) . . ?
C20 C19 H19 117.6 . . ?
C19 C20 C21 116(3) . . ?
C19 C20 C28 124(4) . . ?
C28 C20 C21 119(3) . . ?
O7 C21 C20 124(4) . . ?
O7 C21 C27 116(6) . . ?
C27 C21 C20 120(3) . . ?
C26 C27 C21 116(3) . . ?
C26 C27 C22 120.0 . . ?
C22 C27 C21 124(3) . . ?
C27 C26 N4 120.8(16) . . ?
C27 C26 C25 120.0 . . ?
C25 C26 N4 118.5(16) . . ?
O8 C25 C26 120(2) . . ?
O8 C25 C24 120(2) . . ?
C26 C25 C24 120.0 . . ?
N5 C24 C25 121(2) . . ?
N5 C24 C23 119(2) . . ?
C25 C24 C23 120.0 . . ?
C24 C23 F2 119.8(14) . . ?
C22 C23 F2 120.1(14) . . ?
C22 C23 C24 120.0 . . ?
C27 C22 H22 120.0 . . ?
C23 C22 C27 120.0 . . ?
C23 C22 H22 120.0 . . ?
O5 C28 O6 135(3) . . ?
O5 C28 C20 117(3) . . ?
O6 C28 C20 108(3) . . ?
O8 C29 H29A 110.5 . . ?
O8 C29 H29B 110.5 . . ?
H29A C29 H29B 108.7 . . ?
C30 C29 O8 106(4) . . ?
C30 C29 H29A 110.5 . . ?
C30 C29 H29B 110.5 . . ?
N4 C30 C29 110(3) . . ?
N4 C30 H30 107.2 . . ?
N4 C30 C31 112(3) . . ?
C29 C30 H30 107.2 . . ?
C29 C30 C31 113(4) . . ?
C31 C30 H30 107.2 . . ?
C30 C31 H31A 109.5 . . ?
C30 C31 H31B 109.5 . . ?
C30 C31 H31C 109.5 . . ?
H31A C31 H31B 109.5 . . ?
H31A C31 H31C 109.5 . . ?
H31B C31 H31C 109.5 . . ?
N5 C32 H32A 109.3 . . ?
N5 C32 H32B 109.3 . . ?
H32A C32 H32B 107.9 . . ?
C33 C32 N5 111.7(19) . . ?
C33 C32 H32A 109.3 . . ?
C33 C32 H32B 109.3 . . ?
N6 C33 H33A 109.5 . . ?
N6 C33 H33B 109.5 . . ?
C32 C33 N6 111(3) . . ?
C32 C33 H33A 109.5 . . ?
C32 C33 H33B 109.5 . . ?
H33A C33 H33B 108.0 . . ?
N5 C34 H34A 108.3 . . ?
N5 C34 H34B 108.3 . . ?
N5 C34 C35 116(3) . . ?
H34A C34 H34B 107.4 . . ?
C35 C34 H34A 108.3 . . ?
C35 C34 H34B 108.3 . . ?
N6 C35 C34 113.4(19) . . ?
N6 C35 H35A 108.9 . . ?
N6 C35 H35B 108.9 . . ?
C34 C35 H35A 108.9 . . ?
C34 C35 H35B 108.9 . . ?
H35A C35 H35B 107.7 . . ?
N6 C36 H36A 109.5 . . ?
N6 C36 H36B 109.5 . . ?
N6 C36 H36C 109.5 . . ?
H36A C36 H36B 109.5 . . ?
H36A C36 H36C 109.5 . . ?
H36B C36 H36C 109.5 . . ?
C37 N7 C44 117(3) . . ?
C37 N7 C48 126(3) . . ?
C44 N7 C48 117(3) . . ?
C42 N8 C50 127(3) . . ?
C53 N8 C42 121(2) . . ?
C53 N8 C50 111(3) . . ?
O9 C9 C38 118(5) . . ?
O10 C9 O9 122(5) . . ?
O10 C9 C38 120(8) . . ?
C51 N9 C54 107(4) . . ?
C52 N9 C51 110(3) . . ?
C52 N9 C54 111(2) . . ?
C9 O10 H10 109.5 . . ?
C47 O12 C43 112(2) . . ?
N7 C37 H37 116.7 . . ?
N7 C37 C38 127(4) . . ?
C38 C37 H37 116.7 . . ?
C9 C38 C39 118(4) . . ?
C37 C38 C9 123(5) . . ?
C37 C38 C39 119(3) . . ?
O11 C39 C38 122(3) . . ?
O11 C39 C45 125(3) . . ?
C45 C39 C38 113(3) . . ?
C41 C42 N8 121(2) . . ?
C41 C42 C43 120.0 . . ?
C43 C42 N8 119(2) . . ?
F3 C41 C42 117.6(16) . . ?
F3 C41 C40 122.4(16) . . ?
C40 C41 C42 120.0 . . ?
C41 C40 H40 120.0 . . ?
C41 C40 C45 120.0 . . ?
C45 C40 H40 120.0 . . ?
C40 C45 C39 118(2) . . ?
C40 C45 C44 120.0 . . ?
C44 C45 C39 122(2) . . ?
C45 C44 N7 120.0(15) . . ?
C43 C44 N7 119.9(15) . . ?
C43 C44 C45 120.0 . . ?
C42 C43 O12 120(2) . . ?
C44 C43 O12 120(2) . . ?
C44 C43 C42 120.0 . . ?
O12 C47 H47A 108.9 . . ?
O12 C47 H47B 108.9 . . ?
O12 C47 C48 113(3) . . ?
H47A C47 H47B 107.7 . . ?
C48 C47 H47A 108.9 . . ?
C48 C47 H47B 108.9 . . ?
N7 C48 C47 104(3) . . ?
N7 C48 H48 109.6 . . ?
C47 C48 H48 109.6 . . ?
C49 C48 N7 109(3) . . ?
C49 C48 C47 114(3) . . ?
C49 C48 H48 109.6 . . ?
C48 C49 H49A 109.5 . . ?
C48 C49 H49B 109.5 . . ?
C48 C49 H49C 109.5 . . ?
H49A C49 H49B 109.5 . . ?
H49A C49 H49C 109.5 . . ?
H49B C49 H49C 109.5 . . ?
N8 C50 H50A 109.5 . . ?
N8 C50 H50B 109.5 . . ?
N8 C50 C51 111(2) . . ?
H50A C50 H50B 108.1 . . ?
C51 C50 H50A 109.5 . . ?
C51 C50 H50B 109.5 . . ?
N9 C51 C50 108(3) . . ?
N9 C51 H51A 110.1 . . ?
N9 C51 H51B 110.1 . . ?
C50 C51 H51A 110.1 . . ?
C50 C51 H51B 110.1 . . ?
H51A C51 H51B 108.4 . . ?
N9 C52 H52A 109.6 . . ?
N9 C52 H52B 109.6 . . ?
H52A C52 H52B 108.1 . . ?
C53 C52 N9 110(2) . . ?
C53 C52 H52A 109.6 . . ?
C53 C52 H52B 109.6 . . ?
N8 C53 H53A 107.7 . . ?
N8 C53 H53B 107.7 . . ?
C52 C53 N8 119(3) . . ?
C52 C53 H53A 107.7 . . ?
C52 C53 H53B 107.7 . . ?
H53A C53 H53B 107.1 . . ?
C55 N10 C62 120(3) . . ?
C55 N10 C67 122(3) . . ?
C62 N10 C67 118(2) . . ?
C60 N11 C70 122(2) . . ?
C60 N11 C73 124(3) . . ?
C73 N11 C70 112(2) . . ?
C72 N12 C71 111(3) . . ?
C72 N12 C74 111(3) . . ?
C74 N12 C71 107(2) . . ?
C64 O14 H14 109.5 . . ?
N10 C55 H55 116.9 . . ?
N10 C55 C56 126(4) . . ?
C56 C55 H55 116.9 . . ?
C55 C56 C57 119(3) . . ?
C55 C56 C64 124(3) . . ?
C64 C56 C57 117(3) . . ?
O15 C57 C56 122(3) . . ?
O15 C57 C63 123(3) . . ?
C56 C57 C63 115(2) . . ?
C62 C63 C57 120(2) . . ?
C62 C63 C58 120.0 . . ?
C58 C63 C57 120(2) . . ?
C63 C62 N10 120.1(17) . . ?
C63 C62 C61 120.0 . . ?
C61 C62 N10 119.9(17) . . ?
C62 C61 O16A 112(3) . . ?
C62 C61 O16 118(2) . . ?
C60 C61 C62 120.0 . . ?
C60 C61 O16A 123(3) . . ?
C60 C61 O16 122(2) . . ?
N11 C60 C61 121(2) . . ?
N11 C60 C59 119(2) . . ?
C59 C60 C61 120.0 . . ?
C60 C59 F4 122.1(17) . . ?
C60 C59 C58 120.0 . . ?
C58 C59 F4 117.7(16) . . ?
C63 C58 H58 120.0 . . ?
C59 C58 C63 120.0 . . ?
C59 C58 H58 120.0 . . ?
O13 C64 O14 123(3) . . ?
O13 C64 C56 117(3) . . ?
O14 C64 C56 119(3) . . ?
C65 O16A C61 121(5) . . ?
O16A C65 H65A 104.8 . . ?
O16A C65 H65B 104.8 . . ?
O16A C65 C67 130(7) . . ?
H65A C65 H65B 105.8 . . ?
C67 C65 H65A 104.8 . . ?
C67 C65 H65B 104.8 . . ?
N10 C67 C65 106(4) . . ?
N10 C67 H67 114.7 . . ?
N10 C67 H67A 104.5 . . ?
N10 C67 C65A 109(3) . . ?
C65 C67 H67 114.7 . . ?
C69 C67 N10 109(2) . . ?
C69 C67 C65 96(5) . . ?
C69 C67 H67 114.7 . . ?
C69 C67 H67A 104.5 . . ?
C69 C67 C65A 124(3) . . ?
C65A C67 H67A 104.5 . . ?
C67 C69 H69A 109.5 . . ?
C67 C69 H69B 109.5 . . ?
C67 C69 H69C 109.5 . . ?
H69A C69 H69B 109.5 . . ?
H69A C69 H69C 109.5 . . ?
H69B C69 H69C 109.5 . . ?
N11 C70 H70A 108.4 . . ?
N11 C70 H70B 108.4 . . ?
N11 C70 C71 115(3) . . ?
H70A C70 H70B 107.5 . . ?
C71 C70 H70A 108.4 . . ?
C71 C70 H70B 108.4 . . ?
N12 C71 C70 109(2) . . ?
N12 C71 H71A 109.8 . . ?
N12 C71 H71B 109.8 . . ?
C70 C71 H71A 109.8 . . ?
C70 C71 H71B 109.8 . . ?
H71A C71 H71B 108.2 . . ?
N12 C72 H72A 109.6 . . ?
N12 C72 H72B 109.6 . . ?
N12 C72 C73 110(3) . . ?
H72A C72 H72B 108.2 . . ?
C73 C72 H72A 109.6 . . ?
C73 C72 H72B 109.6 . . ?
N11 C73 C72 113(2) . . ?
N11 C73 H73A 109.1 . . ?
N11 C73 H73B 109.1 . . ?
C72 C73 H73A 109.1 . . ?
C72 C73 H73B 109.1 . . ?
H73A C73 H73B 107.8 . . ?
N12 C74 H74A 109.5 . . ?
N12 C74 H74B 109.5 . . ?
N12 C74 H74C 109.5 . . ?
H74A C74 H74B 109.5 . . ?
H74A C74 H74C 109.5 . . ?
H74B C74 H74C 109.5 . . ?
C65A O16 C61 116(4) . . ?
C67 C65A H65C 105.7 . . ?
C67 C65A H65D 105.7 . . ?
O16 C65A C67 127(4) . . ?
O16 C65A H65C 105.7 . . ?
O16 C65A H65D 105.7 . . ?
H65C C65A H65D 106.1 . . ?
N9 C54 H54A 109.5 . . ?
N9 C54 H54B 109.5 . . ?
N9 C54 H54C 109.5 . . ?
H54A C54 H54B 109.5 . . ?
H54A C54 H54C 109.5 . . ?
H54B C54 H54C 109.5 . . ?
H17C O17 H17D 98.3 . . ?
H18D O18 H18E 97.0 . . ?

loop_
_geom_bond_atom_site_label_1
_geom_bond_atom_site_label_2
_geom_bond_distance
_geom_bond_site_symmetry_2
_geom_bond_publ_flag
F1 C5 1.38(3) . ?
N1 C1 1.40(3) . ?
N1 C8 1.40(3) . ?
N1 C12 1.44(3) . ?
O1 C10 1.24(3) . ?
C1 H1 0.9300 . ?
C1 C2 1.47(3) . ?
N2 C6 1.45(2) . ?
N2 C14 1.43(3) . ?
N2 C17 1.49(3) . ?
O2 H2 0.8200 . ?
O2 C10 1.36(3) . ?
C2 C3 1.51(3) . ?
C2 C10 1.40(3) . ?
O3 C3 1.22(3) . ?
N3 C15 1.41(3) . ?
N3 C16 1.47(3) . ?
N3 C18 1.45(2) . ?
C3 C66 1.41(2) . ?
O4 C7 1.35(2) . ?
O4 C11 1.44(3) . ?
C7 C6 1.3900 . ?
C7 C8 1.3900 . ?
C6 C5 1.3900 . ?
C5 C4 1.3900 . ?
C4 H4 0.9300 . ?
C4 C66 1.3900 . ?
C66 C8 1.3900 . ?
C11 H11A 0.9700 . ?
C11 H11B 0.9700 . ?
C11 C12 1.48(3) . ?
C12 H12 0.9800 . ?
C12 C13 1.46(3) . ?
C13 H13A 0.9600 . ?
C13 H13B 0.9600 . ?
C13 H13C 0.9600 . ?
C14 H14A 0.9700 . ?
C14 H14B 0.9700 . ?
C14 C15 1.48(2) . ?
C15 H15A 0.9700 . ?
C15 H15B 0.9700 . ?
C16 H16A 0.9700 . ?
C16 H16B 0.9700 . ?
C16 C17 1.44(2) . ?
C17 H17A 0.9700 . ?
C17 H17B 0.9700 . ?
C18 H18A 0.9600 . ?
C18 H18B 0.9600 . ?
C18 H18C 0.9600 . ?
F2 C23 1.45(3) . ?
N4 C19 1.42(3) . ?
N4 C26 1.41(3) . ?
N4 C30 1.43(3) . ?
O5 C28 1.22(3) . ?
N5 C24 1.38(2) . ?
N5 C32 1.45(2) . ?
N5 C34 1.39(3) . ?
O6 H6 0.8200 . ?
O6 C28 1.41(3) . ?
N6 C33 1.51(3) . ?
N6 C35 1.44(2) . ?
N6 C36 1.45(2) . ?
O7 C21 1.33(5) . ?
O8 C25 1.38(2) . ?
O8 C29 1.46(3) . ?
C19 H19 0.9300 . ?
C19 C20 1.27(3) . ?
C20 C21 1.53(9) . ?
C20 C28 1.50(3) . ?
C21 C27 1.49(5) . ?
C27 C26 1.3900 . ?
C27 C22 1.3900 . ?
C26 C25 1.3900 . ?
C25 C24 1.3900 . ?
C24 C23 1.3900 . ?
C23 C22 1.3900 . ?
C22 H22 0.9300 . ?
C29 H29A 0.9700 . ?
C29 H29B 0.9700 . ?
C29 C30 1.45(3) . ?
C30 H30 0.9800 . ?
C30 C31 1.47(3) . ?
C31 H31A 0.9600 . ?
C31 H31B 0.9600 . ?
C31 H31C 0.9600 . ?
C32 H32A 0.9700 . ?
C32 H32B 0.9700 . ?
C32 C33 1.44(2) . ?
C33 H33A 0.9700 . ?
C33 H33B 0.9700 . ?
C34 H34A 0.9700 . ?
C34 H34B 0.9700 . ?
C34 C35 1.47(2) . ?
C35 H35A 0.9700 . ?
C35 H35B 0.9700 . ?
C36 H36A 0.9600 . ?
C36 H36B 0.9600 . ?
C36 H36C 0.9600 . ?
F3 C41 1.36(3) . ?
N7 C37 1.27(3) . ?
N7 C44 1.43(3) . ?
N7 C48 1.50(3) . ?
N8 C42 1.41(2) . ?
N8 C50 1.41(3) . ?
N8 C53 1.40(3) . ?
C9 O9 1.34(12) . ?
C9 O10 1.28(6) . ?
C9 C38 1.44(6) . ?
N9 C51 1.44(3) . ?
N9 C52 1.43(3) . ?
N9 C54 1.56(5) . ?
O10 H10 0.8200 . ?
O11 C39 1.23(3) . ?
O12 C43 1.41(2) . ?
O12 C47 1.35(3) . ?
C37 H37 0.9300 . ?
C37 C38 1.37(3) . ?
C38 C39 1.48(3) . ?
C39 C45 1.42(2) . ?
C42 C41 1.3900 . ?
C42 C43 1.3900 . ?
C41 C40 1.3900 . ?
C40 H40 0.9300 . ?
C40 C45 1.3900 . ?
C45 C44 1.3900 . ?
C44 C43 1.3900 . ?
C47 H47A 0.9700 . ?
C47 H47B 0.9700 . ?
C47 C48 1.50(5) . ?
C48 H48 0.9800 . ?
C48 C49 1.46(3) . ?
C49 H49A 0.9600 . ?
C49 H49B 0.9600 . ?
C49 H49C 0.9600 . ?
C50 H50A 0.9700 . ?
C50 H50B 0.9700 . ?
C50 C51 1.49(3) . ?
C51 H51A 0.9700 . ?
C51 H51B 0.9700 . ?
C52 H52A 0.9700 . ?
C52 H52B 0.9700 . ?
C52 C53 1.40(2) . ?
C53 H53A 0.9700 . ?
C53 H53B 0.9700 . ?
F4 C59 1.41(3) . ?
N10 C55 1.30(2) . ?
N10 C62 1.43(3) . ?
N10 C67 1.44(3) . ?
N11 C60 1.36(2) . ?
N11 C70 1.43(3) . ?
N11 C73 1.43(3) . ?
N12 C71 1.47(3) . ?
N12 C72 1.44(3) . ?
N12 C74 1.44(2) . ?
O13 C64 1.24(3) . ?
O14 H14 0.8200 . ?
O14 C64 1.35(3) . ?
O15 C57 1.26(3) . ?
C55 H55 0.9300 . ?
C55 C56 1.35(3) . ?
C56 C57 1.47(3) . ?
C56 C64 1.39(3) . ?
C57 C63 1.48(2) . ?
C63 C62 1.3900 . ?
C63 C58 1.3900 . ?
C62 C61 1.3900 . ?
C61 C60 1.3900 . ?
C61 O16A 1.46(4) . ?
C61 O16 1.43(3) . ?
C60 C59 1.3900 . ?
C59 C58 1.3900 . ?
C58 H58 0.9300 . ?
O16A C65 1.09(11) . ?
C65 H65A 0.9700 . ?
C65 H65B 0.9700 . ?
C65 C67 1.52(3) . ?
C67 H67 0.9800 . ?
C67 H67A 0.9800 . ?
C67 C69 1.42(3) . ?
C67 C65A 1.53(4) . ?
C69 H69A 0.9600 . ?
C69 H69B 0.9600 . ?
C69 H69C 0.9600 . ?
C70 H70A 0.9700 . ?
C70 H70B 0.9700 . ?
C70 C71 1.50(3) . ?
C71 H71A 0.9700 . ?
C71 H71B 0.9700 . ?
C72 H72A 0.9700 . ?
C72 H72B 0.9700 . ?
C72 C73 1.51(2) . ?
C73 H73A 0.9700 . ?
C73 H73B 0.9700 . ?
C74 H74A 0.9600 . ?
C74 H74B 0.9600 . ?
C74 H74C 0.9600 . ?
O16 C65A 1.11(8) . ?
C65A H65C 0.9700 . ?
C65A H65D 0.9700 . ?
C54 H54A 0.9600 . ?
C54 H54B 0.9600 . ?
C54 H54C 0.9600 . ?
O17 H17C 0.9873 . ?
O17 H17D 0.9960 . ?
O18 H18D 0.8838 . ?
O18 H18E 0.8827 . ?

loop_
_geom_torsion_atom_site_label_1
_geom_torsion_atom_site_label_2
_geom_torsion_atom_site_label_3
_geom_torsion_atom_site_label_4
_geom_torsion
_geom_torsion_site_symmetry_1
_geom_torsion_site_symmetry_2
_geom_torsion_site_symmetry_3
_geom_torsion_site_symmetry_4
_geom_torsion_publ_flag
F1 C5 C4 C66 -176.5(17) . . . . ?
N1 C1 C2 C3 4(4) . . . . ?
N1 C1 C2 C10 179(2) . . . . ?
C1 N1 C8 C7 179.7(17) . . . . ?
C1 N1 C8 C66 -3(3) . . . . ?
C1 N1 C12 C11 157(2) . . . . ?
C1 N1 C12 C13 39(3) . . . . ?
C1 C2 C3 O3 179(2) . . . . ?
C1 C2 C3 C66 -3(3) . . . . ?
C1 C2 C10 O1 7(4) . . . . ?
C1 C2 C10 O2 178(2) . . . . ?
N2 C6 C5 F1 -6.4(16) . . . . ?
N2 C6 C5 C4 177.2(14) . . . . ?
N2 C14 C15 N3 54(4) . . . . ?
C2 C3 C66 C4 179.8(16) . . . . ?
C2 C3 C66 C8 -2(3) . . . . ?
O3 C3 C66 C4 -2(3) . . . . ?
O3 C3 C66 C8 176.2(17) . . . . ?
N3 C16 C17 N2 -51(4) . . . . ?
C3 C2 C10 O1 -178(3) . . . . ?
C3 C2 C10 O2 -7(3) . . . . ?
C3 C66 C8 N1 5(2) . . . . ?
C3 C66 C8 C7 -178.0(16) . . . . ?
O4 C7 C6 N2 6.2(16) . . . . ?
O4 C7 C6 C5 -176.8(13) . . . . ?
O4 C7 C8 N1 -6.6(18) . . . . ?
O4 C7 C8 C66 176.4(15) . . . . ?
O4 C11 C12 N1 53(3) . . . . ?
O4 C11 C12 C13 175(2) . . . . ?
C7 O4 C11 C12 -52(3) . . . . ?
C7 C6 C5 F1 176.4(17) . . . . ?
C7 C6 C5 C4 0.0 . . . . ?
C6 N2 C14 C15 110(4) . . . . ?
C6 N2 C17 C16 -111(3) . . . . ?
C6 C7 C8 N1 177.0(19) . . . . ?
C6 C7 C8 C66 0.0 . . . . ?
C6 C5 C4 C66 0.0 . . . . ?
C5 C4 C66 C3 178.0(15) . . . . ?
C5 C4 C66 C8 0.0 . . . . ?
C4 C66 C8 N1 -177(2) . . . . ?
C4 C66 C8 C7 0.0 . . . . ?
C8 N1 C1 C2 -1(3) . . . . ?
C8 N1 C12 C11 -29(3) . . . . ?
C8 N1 C12 C13 -147(2) . . . . ?
C8 C7 C6 N2 -177.0(15) . . . . ?
C8 C7 C6 C5 0.0 . . . . ?
C10 C2 C3 O3 5(4) . . . . ?
C10 C2 C3 C66 -176.9(19) . . . . ?
C11 O4 C7 C6 -153.8(17) . . . . ?
C11 O4 C7 C8 30(2) . . . . ?
C12 N1 C1 C2 172(2) . . . . ?
C12 N1 C8 C7 6(3) . . . . ?
C12 N1 C8 C66 -176.8(15) . . . . ?
C14 N2 C6 C7 -31(3) . . . . ?
C14 N2 C6 C5 152(2) . . . . ?
C14 N2 C17 C16 50(3) . . . . ?
C15 N3 C16 C17 56(5) . . . . ?
C16 N3 C15 C14 -56(3) . . . . ?
C17 N2 C6 C7 127(2) . . . . ?
C17 N2 C6 C5 -50(3) . . . . ?
C17 N2 C14 C15 -51(5) . . . . ?
C18 N3 C15 C14 178(2) . . . . ?
C18 N3 C16 C17 -175(5) . . . . ?
F2 C23 C22 C27 177.4(19) . . . . ?
N4 C19 C20 C21 -7(4) . . . . ?
N4 C19 C20 C28 175(2) . . . . ?
N4 C26 C25 O8 12.9(19) . . . . ?
N4 C26 C25 C24 -171(2) . . . . ?
N5 C24 C23 F2 5.7(18) . . . . ?
N5 C24 C23 C22 -176.9(16) . . . . ?
N5 C32 C33 N6 -60(4) . . . . ?
N5 C34 C35 N6 50(5) . . . . ?
O7 C21 C27 C26 -178.1(16) . . . . ?
O7 C21 C27 C22 1(3) . . . . ?
O8 C25 C24 N5 -7(2) . . . . ?
O8 C25 C24 C23 176.1(15) . . . . ?
O8 C29 C30 N4 65(4) . . . . ?
O8 C29 C30 C31 -169(3) . . . . ?
C19 N4 C26 C27 14(3) . . . . ?
C19 N4 C26 C25 -174.6(15) . . . . ?
C19 N4 C30 C29 135(3) . . . . ?
C19 N4 C30 C31 8(4) . . . . ?
C19 C20 C21 O7 -173.9(19) . . . . ?
C19 C20 C21 C27 10(4) . . . . ?
C19 C20 C28 O5 0(4) . . . . ?
C19 C20 C28 O6 176(2) . . . . ?
C20 C21 C27 C26 -2(3) . . . . ?
C20 C21 C27 C22 177(2) . . . . ?
C21 C20 C28 O5 -178(3) . . . . ?
C21 C20 C28 O6 -3(3) . . . . ?
C21 C27 C26 N4 -10.1(19) . . . . ?
C21 C27 C26 C25 179.2(16) . . . . ?
C21 C27 C22 C23 -179.1(17) . . . . ?
C27 C26 C25 O8 -176.1(15) . . . . ?
C27 C26 C25 C24 0.0 . . . . ?
C26 N4 C19 C20 -5(4) . . . . ?
C26 N4 C30 C29 -51(5) . . . . ?
C26 N4 C30 C31 -177(2) . . . . ?
C26 C27 C22 C23 0.0 . . . . ?
C26 C25 C24 N5 176.8(17) . . . . ?
C26 C25 C24 C23 0.0 . . . . ?
C25 O8 C29 C30 -43(3) . . . . ?
C25 C24 C23 F2 -177.4(19) . . . . ?
C25 C24 C23 C22 0.0 . . . . ?
C24 N5 C32 C33 -106(4) . . . . ?
C24 N5 C34 C35 115(3) . . . . ?
C24 C23 C22 C27 0.0 . . . . ?
C22 C27 C26 N4 171(2) . . . . ?
C22 C27 C26 C25 0.0 . . . . ?
C28 C20 C21 O7 5(4) . . . . ?
C28 C20 C21 C27 -171.0(18) . . . . ?
C29 O8 C25 C26 5(2) . . . . ?
C29 O8 C25 C24 -171.2(17) . . . . ?
C30 N4 C19 C20 169(3) . . . . ?
C30 N4 C26 C27 -160.2(17) . . . . ?
C30 N4 C26 C25 11(3) . . . . ?
C32 N5 C24 C25 31(3) . . . . ?
C32 N5 C24 C23 -152.1(19) . . . . ?
C32 N5 C34 C35 -42(4) . . . . ?
C33 N6 C35 C34 -57(5) . . . . ?
C34 N5 C24 C25 -122(2) . . . . ?
C34 N5 C24 C23 54(3) . . . . ?
C34 N5 C32 C33 48(5) . . . . ?
C35 N6 C33 C32 63(3) . . . . ?
C36 N6 C33 C32 -179(2) . . . . ?
C36 N6 C35 C34 -179(5) . . . . ?
F3 C41 C40 C45 178.5(18) . . . . ?
N7 C37 C38 C9 177(3) . . . . ?
N7 C37 C38 C39 -3(4) . . . . ?
N7 C44 C43 O12 -2.0(17) . . . . ?
N7 C44 C43 C42 -178.6(17) . . . . ?
N8 C42 C41 F3 -0.9(17) . . . . ?
N8 C42 C41 C40 177.7(15) . . . . ?
N8 C42 C43 O12 5.7(17) . . . . ?
N8 C42 C43 C44 -177.7(14) . . . . ?
N8 C50 C51 N9 -60(5) . . . . ?
C9 C38 C39 O11 8(4) . . . . ?
C9 C38 C39 C45 -173(2) . . . . ?
N9 C52 C53 N8 49(6) . . . . ?
O9 C9 C38 C37 -1(5) . . . . ?
O9 C9 C38 C39 178(3) . . . . ?
O10 C9 C38 C37 -179(3) . . . . ?
O10 C9 C38 C39 0(4) . . . . ?
O11 C39 C45 C40 -7(3) . . . . ?
O11 C39 C45 C44 176.5(17) . . . . ?
O12 C47 C48 N7 65(3) . . . . ?
O12 C47 C48 C49 -176(3) . . . . ?
C37 N7 C44 C45 9(2) . . . . ?
C37 N7 C44 C43 -172.3(14) . . . . ?
C37 N7 C48 C47 146(3) . . . . ?
C37 N7 C48 C49 23(4) . . . . ?
C37 C38 C39 O11 -173(2) . . . . ?
C37 C38 C39 C45 6(3) . . . . ?
C38 C39 C45 C40 173.9(17) . . . . ?
C38 C39 C45 C44 -3(3) . . . . ?
C39 C45 C44 N7 -5.0(19) . . . . ?
C39 C45 C44 C43 176.4(16) . . . . ?
C42 N8 C50 C51 -116(4) . . . . ?
C42 N8 C53 C52 120(4) . . . . ?
C42 C41 C40 C45 0.0 . . . . ?
C41 C42 C43 O12 -176.6(14) . . . . ?
C41 C42 C43 C44 0.0 . . . . ?
C41 C40 C45 C39 -176.6(15) . . . . ?
C41 C40 C45 C44 0.0 . . . . ?
C40 C45 C44 N7 178.6(17) . . . . ?
C40 C45 C44 C43 0.0 . . . . ?
C45 C44 C43 O12 176.6(15) . . . . ?
C45 C44 C43 C42 0.0 . . . . ?
C44 N7 C37 C38 -5(3) . . . . ?
C44 N7 C48 C47 -39(3) . . . . ?
C44 N7 C48 C49 -161(2) . . . . ?
C43 O12 C47 C48 -59(3) . . . . ?
C43 C42 C41 F3 -178.5(17) . . . . ?
C43 C42 C41 C40 0.0 . . . . ?
C47 O12 C43 C42 -157.9(18) . . . . ?
C47 O12 C43 C44 25(2) . . . . ?
C48 N7 C37 C38 171(2) . . . . ?
C48 N7 C44 C45 -167.2(15) . . . . ?
C48 N7 C44 C43 11(2) . . . . ?
C50 N8 C42 C41 -140(3) . . . . ?
C50 N8 C42 C43 38(4) . . . . ?
C50 N8 C53 C52 -49(5) . . . . ?
C51 N9 C52 C53 -55(6) . . . . ?
C52 N9 C51 C50 61(4) . . . . ?
C53 N8 C42 C41 54(3) . . . . ?
C53 N8 C42 C43 -128(3) . . . . ?
C53 N8 C50 C51 52(6) . . . . ?
F4 C59 C58 C63 -175.7(18) . . . . ?
N10 C55 C56 C57 -1(4) . . . . ?
N10 C55 C56 C64 -178(2) . . . . ?
N10 C62 C61 C60 -179.5(19) . . . . ?
N10 C62 C61 O16A 23(3) . . . . ?
N10 C62 C61 O16 -1(2) . . . . ?
N10 C67 C65A O16 -36(7) . . . . ?
N11 C60 C59 F4 -3.3(18) . . . . ?
N11 C60 C59 C58 -178.8(16) . . . . ?
N11 C70 C71 N12 -51(5) . . . . ?
N12 C72 C73 N11 57(5) . . . . ?
O15 C57 C63 C62 -175.4(16) . . . . ?
O15 C57 C63 C58 3(3) . . . . ?
C55 N10 C62 C63 2(3) . . . . ?
C55 N10 C62 C61 -178.8(15) . . . . ?
C55 N10 C67 C65 157(5) . . . . ?
C55 N10 C67 C69 55(3) . . . . ?
C55 N10 C67 C65A -168(3) . . . . ?
C55 C56 C57 O15 177.2(18) . . . . ?
C55 C56 C57 C63 0(3) . . . . ?
C55 C56 C64 O13 -1(4) . . . . ?
C55 C56 C64 O14 177(2) . . . . ?
C56 C57 C63 C62 1(3) . . . . ?
C56 C57 C63 C58 179.5(17) . . . . ?
C57 C56 C64 O13 -177(3) . . . . ?
C57 C56 C64 O14 0(4) . . . . ?
C57 C63 C62 N10 -2.4(18) . . . . ?
C57 C63 C62 C61 178.1(15) . . . . ?
C57 C63 C58 C59 -178.1(15) . . . . ?
C63 C62 C61 C60 0.0 . . . . ?
C63 C62 C61 O16A -158(3) . . . . ?
C63 C62 C61 O16 178.2(16) . . . . ?
C62 N10 C55 C56 0(3) . . . . ?
C62 N10 C67 C65 -29(5) . . . . ?
C62 N10 C67 C69 -132(3) . . . . ?
C62 N10 C67 C65A 6(3) . . . . ?
C62 C63 C58 C59 0.0 . . . . ?
C62 C61 C60 N11 178.8(17) . . . . ?
C62 C61 C60 C59 0.0 . . . . ?
C62 C61 O16A C65 -29(13) . . . . ?
C62 C61 O16 C65A -24(5) . . . . ?
C61 C60 C59 F4 175.5(19) . . . . ?
C61 C60 C59 C58 0.0 . . . . ?
C61 O16A C65 C67 3(21) . . . . ?
C61 O16 C65A C67 45(7) . . . . ?
C60 N11 C70 C71 -117(3) . . . . ?
C60 N11 C73 C72 115(4) . . . . ?
C60 C61 O16A C65 174(11) . . . . ?
C60 C61 O16 C65A 154(4) . . . . ?
C60 C59 C58 C63 0.0 . . . . ?
C58 C63 C62 N10 179.5(19) . . . . ?
C58 C63 C62 C61 0.0 . . . . ?
C64 C56 C57 O15 -6(4) . . . . ?
C64 C56 C57 C63 177.2(19) . . . . ?
O16A C61 C60 N11 -26(4) . . . . ?
O16A C61 C60 C59 155(3) . . . . ?
O16A C65 C67 N10 27(17) . . . . ?
O16A C65 C67 C69 138(15) . . . . ?
C67 N10 C55 C56 174(2) . . . . ?
C67 N10 C62 C63 -172.2(15) . . . . ?
C67 N10 C62 C61 7(3) . . . . ?
C69 C67 C65A O16 94(7) . . . . ?
C70 N11 C60 C61 134(3) . . . . ?
C70 N11 C60 C59 -48(3) . . . . ?
C70 N11 C73 C72 -51(5) . . . . ?
C71 N12 C72 C73 -59(3) . . . . ?
C72 N12 C71 C70 56(5) . . . . ?
C73 N11 C60 C61 -31(3) . . . . ?
C73 N11 C60 C59 148(3) . . . . ?
C73 N11 C70 C71 49(4) . . . . ?
C74 N12 C71 C70 177(4) . . . . ?
C74 N12 C72 C73 -178(2) . . . . ?
O16 C61 C60 N11 1(2) . . . . ?
O16 C61 C60 C59 -178.2(17) . . . . ?
C54 N9 C51 C50 -177(3) . . . . ?
C54 N9 C52 C53 -174(6) . . . . ?
